data_7029250
loop_
_publ_author_name
'Yeung, Hamish Hei-Man'
'Cheetham, Anthony Kevin'

_publ_section_title
;
 Phase selection during the crystallization of metal-organic frameworks;
 thermodynamic and kinetic factors in the lithium tartrate system.
;
_journal_issue 1
_journal_name_full 'Dalton transactions (Cambridge, England : 2003)'
_journal_page_first 95
_journal_page_last 102
_journal_paper_doi 10.1039/c3dt52430b
_journal_volume 43
_journal_year 2014
_chemical_absolute_configuration syn
_chemical_formula_moiety 'C4 H4 Li2 O6 0.5(H2 O)'
_chemical_formula_sum 'C4 H5 Li2 O6.5'
_chemical_formula_weight 170.96
_chemical_melting_point ?
_chemical_name_common 'Lithium tartrate'
_chemical_name_systematic
;
 Lithium meso-tartrate hemihydrate
;
_space_group_IT_number 20
_symmetry_cell_setting orthorhombic
_symmetry_space_group_name_Hall 'C 2c 2'
_symmetry_space_group_name_H-M 'C 2 2 21'
_atom_sites_solution_hydrogens 'geometry and difmap'
_atom_sites_solution_primary edma
_atom_sites_solution_secondary difmap
_audit_creation_method SHELXL-97
_cell_angle_alpha 90.00
_cell_angle_beta 90.00
_cell_angle_gamma 90.00
_cell_formula_units_Z 8
_cell_length_a 5.5637(5)
_cell_length_b 9.3007(8)
_cell_length_c 24.992(2)
_cell_measurement_reflns_used 970
_cell_measurement_temperature 120.0
_cell_measurement_theta_max 29.0310
_cell_measurement_theta_min 3.2540
_cell_volume 1293.24(19)
_computing_cell_refinement
;
CrysAlisPro, Oxford Diffraction Ltd.,
Version 1.171.34.44 (release 25-10-2010 CrysAlis171 .NET)
(compiled Oct 25 2010,18:11:34)
;
_computing_data_collection
;
CrysAlisPro, Oxford Diffraction Ltd.,
Version 1.171.34.44 (release 25-10-2010 CrysAlis171 .NET)
(compiled Oct 25 2010,18:11:34)
;
_computing_data_reduction
;
CrysAlisPro, Oxford Diffraction Ltd.,
Version 1.171.34.44 (release 25-10-2010 CrysAlis171 .NET)
(compiled Oct 25 2010,18:11:34)
;
_computing_molecular_graphics
;
Ortep-3 for Windows (Farrugia, 1997) and Mercury
;
_computing_publication_material 'WinGX publication routines (Farrugia, 1999)'
_computing_structure_refinement 'SHELXL-97 (Sheldrick, 2008)'
_computing_structure_solution Superflip
_diffrn_ambient_temperature 120.0
_diffrn_detector_area_resol_mean 16.1183
_diffrn_measured_fraction_theta_full 0.999
_diffrn_measured_fraction_theta_max 0.872
_diffrn_measurement_device_type 'Xcalibur, Eos, Gemini ultra'
_diffrn_measurement_method '\w scans'
_diffrn_radiation_monochromator graphite
_diffrn_radiation_source 'Enhance (Mo) X-ray Source'
_diffrn_radiation_type MoK\a
_diffrn_radiation_wavelength 0.71073
_diffrn_reflns_av_R_equivalents 0.0249
_diffrn_reflns_av_sigmaI/netI 0.0545
_diffrn_reflns_limit_h_max 6
_diffrn_reflns_limit_h_min -7
_diffrn_reflns_limit_k_max 8
_diffrn_reflns_limit_k_min -12
_diffrn_reflns_limit_l_max 32
_diffrn_reflns_limit_l_min -27
_diffrn_reflns_number 2222
_diffrn_reflns_theta_full 25.00
_diffrn_reflns_theta_max 29.10
_diffrn_reflns_theta_min 3.26
_exptl_absorpt_coefficient_mu 0.164
_exptl_absorpt_correction_type none
_exptl_crystal_colour colourless
_exptl_crystal_density_diffrn 1.756
_exptl_crystal_density_method 'not measured'
_exptl_crystal_description plate
_exptl_crystal_F_000 696
_exptl_crystal_size_max 0.36
_exptl_crystal_size_mid 0.22
_exptl_crystal_size_min 0.03
_refine_diff_density_max 0.216
_refine_diff_density_min -0.229
_refine_diff_density_rms 0.056
_refine_ls_abs_structure_details 'Flack H D (1983), Acta Cryst. A39, 876-881'
_refine_ls_abs_structure_Flack 1.9(14)
_refine_ls_extinction_method none
_refine_ls_goodness_of_fit_ref 1.036
_refine_ls_hydrogen_treatment mixed
_refine_ls_matrix_type full
_refine_ls_number_parameters 123
_refine_ls_number_reflns 1462
_refine_ls_number_restraints 2
_refine_ls_restrained_S_all 1.036
_refine_ls_R_factor_all 0.0489
_refine_ls_R_factor_gt 0.0391
_refine_ls_shift/su_max 0.000
_refine_ls_shift/su_mean 0.000
_refine_ls_structure_factor_coef Fsqd
_refine_ls_weighting_details 'calc w=1/[\s^2^(Fo^2^)+(0.0307P)^2^+0.0000P] where P=(Fo^2^+2Fc^2^)/3'
_refine_ls_weighting_scheme calc
_refine_ls_wR_factor_gt 0.0737
_refine_ls_wR_factor_ref 0.0784
_reflns_number_gt 1282
_reflns_number_total 1462
_reflns_threshold_expression >2\s(I)
_cod_data_source_file c3dt52430b.txt
_cod_data_source_block exp_617
_cod_depositor_comments
;
The following automatic conversions were performed:

'_chemical_melting_point' value 'not measured' was changed to '?' -
the value is undefined or not given.

Automatic conversion script
Id: cif_fix_values 2281 2013-09-26 08:29:07Z andrius 
;
_cod_original_formula_sum 'C4 H5 Li2 O6.50'
_cod_database_code 7029250

loop_
_symmetry_equiv_pos_as_xyz
'x, y, z'
'-x, -y, z+1/2'
'x, -y, -z'
'-x, y, -z+1/2'
'x+1/2, y+1/2, z'
'-x+1/2, -y+1/2, z+1/2'
'x+1/2, -y+1/2, -z'
'-x+1/2, y+1/2, -z+1/2'

loop_
_atom_site_label
_atom_site_type_symbol
_atom_site_fract_x
_atom_site_fract_y
_atom_site_fract_z
_atom_site_U_iso_or_equiv
_atom_site_adp_type
_atom_site_occupancy
_atom_site_symmetry_multiplicity
_atom_site_calc_flag
_atom_site_refinement_flags
O5 O 0.8172(3) 0.03715(15) 0.19596(6) 0.0150(3) Uani 1 1 d .
O10 O 1.0000 0.3675(2) 0.2500 0.0138(5) Uani 1 2 d SD
H10 H 1.101(3) 0.4207(18) 0.2343(9) 0.021 Uiso 1 1 d D
O6 O 1.0383(3) -0.15674(15) 0.17719(6) 0.0147(3) Uani 1 1 d .
O4 O 1.1206(3) 0.21640(15) 0.15217(7) 0.0169(4) Uani 1 1 d .
H4 H 1.246(5) 0.260(3) 0.1608(11) 0.025 Uiso 1 1 d .
O3 O 1.3837(3) 0.11836(15) 0.06346(7) 0.0171(4) Uani 1 1 d .
H1 H 1.536(5) 0.072(3) 0.0653(11) 0.026 Uiso 1 1 d .
C1 C 0.9651(4) 0.0665(2) 0.05923(9) 0.0135(5) Uani 1 1 d .
C4 C 0.9976(4) -0.0236(2) 0.17568(9) 0.0141(5) Uani 1 1 d .
C3 C 1.1816(4) 0.0688(2) 0.14671(9) 0.0128(4) Uani 1 1 d .
H3 H 1.3387 0.0533 0.1635 0.015 Uiso 1 1 calc R
C2 C 1.2030(4) 0.0317(2) 0.08685(9) 0.0134(5) Uani 1 1 d .
H2 H 1.2422 -0.0703 0.0823 0.016 Uiso 1 1 calc R
Li2 Li 0.8328(7) 0.2474(4) 0.19513(17) 0.0176(8) Uani 1 1 d .
Li1 Li 1.2575(7) 0.2912(4) 0.03225(16) 0.0163(8) Uani 1 1 d .
O1 O 0.7949(3) -0.02027(15) 0.06721(6) 0.0146(3) Uani 1 1 d .
O2 O 0.9532(3) 0.17993(15) 0.03174(6) 0.0156(4) Uani 1 1 d .

loop_
_atom_site_aniso_label
_atom_site_aniso_U_11
_atom_site_aniso_U_22
_atom_site_aniso_U_33
_atom_site_aniso_U_23
_atom_site_aniso_U_13
_atom_site_aniso_U_12
O5 0.0117(7) 0.0144(8) 0.0190(8) 0.0010(7) 0.0035(7) 0.0002(6)
O10 0.0110(12) 0.0133(10) 0.0172(12) 0.000 0.0023(10) 0.000
O6 0.0137(8) 0.0108(7) 0.0195(8) 0.0016(7) -0.0002(7) 0.0005(6)
O4 0.0170(9) 0.0113(8) 0.0222(9) -0.0025(7) 0.0026(7) -0.0043(7)
O3 0.0107(8) 0.0168(8) 0.0238(9) 0.0051(7) 0.0051(7) 0.0003(6)
C1 0.0132(11) 0.0147(10) 0.0127(11) -0.0014(9) 0.0013(9) 0.0040(9)
C4 0.0136(11) 0.0172(11) 0.0114(11) -0.0008(9) -0.0034(9) 0.0004(9)
C3 0.0134(11) 0.0119(10) 0.0132(11) 0.0015(9) -0.0005(9) 0.0013(8)
C2 0.0105(11) 0.0117(10) 0.0179(11) 0.0003(9) 0.0026(9) 0.0022(9)
Li2 0.0150(19) 0.0197(18) 0.018(2) 0.0017(17) -0.0037(17) -0.0012(17)
Li1 0.019(2) 0.0136(18) 0.016(2) 0.0014(16) 0.0027(16) 0.0015(15)
O1 0.0120(8) 0.0135(7) 0.0183(8) 0.0013(7) 0.0003(7) -0.0025(6)
O2 0.0166(8) 0.0136(8) 0.0167(8) 0.0028(7) -0.0034(7) -0.0007(6)

loop_
_atom_type_symbol
_atom_type_description
_atom_type_scat_dispersion_real
_atom_type_scat_dispersion_imag
_atom_type_scat_source
C C 0.0033 0.0016 'International Tables Vol C Tables 4.2.6.8 and 6.1.1.4'
H H 0.0000 0.0000 'International Tables Vol C Tables 4.2.6.8 and 6.1.1.4'
Li Li -0.0003 0.0001 'International Tables Vol C Tables 4.2.6.8 and 6.1.1.4'
O O 0.0106 0.0060 'International Tables Vol C Tables 4.2.6.8 and 6.1.1.4'

loop_
_geom_angle_atom_site_label_1
_geom_angle_atom_site_label_2
_geom_angle_atom_site_label_3
_geom_angle
_geom_angle_site_symmetry_1
_geom_angle_site_symmetry_3
C4 O5 Li2 114.12(18) . .
Li2 O10 Li2 112.0(2) . 4_755
C4 O6 Li2 128.15(18) . 5_545
C3 O4 Li2 113.08(17) . .
C2 O3 Li1 112.66(17) . .
O1 C1 O2 125.6(2) . .
O1 C1 C2 116.35(19) . .
O2 C1 C2 117.98(19) . .
O1 C1 Li1 167.46(18) . .
O2 C1 Li1 42.00(13) . .
C2 C1 Li1 75.99(14) . .
O5 C4 O6 125.0(2) . .
O5 C4 C3 118.39(18) . .
O6 C4 C3 116.65(19) . .
O5 C4 Li2 40.96(12) . .
O6 C4 Li2 164.67(19) . .
C3 C4 Li2 77.81(14) . .
O4 C3 C4 109.84(18) . .
O4 C3 C2 109.17(17) . .
C4 C3 C2 112.83(18) . .
O3 C2 C1 107.94(18) . .
O3 C2 C3 109.18(18) . .
C1 C2 C3 108.94(18) . .
O3 C2 Li1 39.43(12) . .
C1 C2 Li1 71.92(14) . .
C3 C2 Li1 106.84(15) . .
O6 Li2 O4 129.9(2) 5_455 .
O6 Li2 O5 115.4(2) 5_455 .
O4 Li2 O5 83.95(17) . .
O6 Li2 O10 107.3(2) 5_455 .
O4 Li2 O10 94.49(17) . .
O5 Li2 O10 124.9(2) . .
O6 Li2 C4 132.48(19) 5_455 .
O4 Li2 C4 59.26(12) . .
O5 Li2 C4 24.92(9) . .
O10 Li2 C4 118.87(18) . .
O6 Li2 Li2 132.3(2) 5_455 4_755
O4 Li2 Li2 89.70(18) . 4_755
O5 Li2 Li2 90.92(13) . 4_755
O10 Li2 Li2 33.99(12) . 4_755
C4 Li2 Li2 87.64(10) . 4_755
O3 Li1 O2 104.11(18) . 7
O3 Li1 O1 121.8(2) . 5
O2 Li1 O1 100.47(18) 7 5
O3 Li1 O2 82.99(15) . .
O2 Li1 O2 122.8(2) 7 .
O1 Li1 O2 123.9(2) 5 .
O3 Li1 C1 58.47(11) . .
O2 Li1 C1 129.72(19) 7 .
O1 Li1 C1 129.36(19) 5 .
O2 Li1 C1 25.16(8) . .
O3 Li1 C2 27.91(8) . .
O2 Li1 C2 125.45(17) 7 .
O1 Li1 C2 124.38(18) 5 .
O2 Li1 C2 57.26(11) . .
C1 Li1 C2 32.10(8) . .
O3 Li1 Li1 108.2(2) . 7_455
O2 Li1 Li1 95.8(2) 7 7_455
O1 Li1 Li1 120.78(17) 5 7_455
O2 Li1 Li1 32.63(6) . 7_455
C1 Li1 Li1 56.09(11) . 7_455
C2 Li1 Li1 86.94(15) . 7_455
O3 Li1 Li1 72.31(14) . 7
O2 Li1 Li1 33.21(11) 7 7
O1 Li1 Li1 109.49(16) 5 7
O2 Li1 Li1 126.4(2) . 7
C1 Li1 Li1 116.36(18) . 7
C2 Li1 Li1 97.43(16) . 7
Li1 Li1 Li1 114.6(2) 7_455 7
C1 O1 Li1 125.40(19) . 5_445
C1 O2 Li1 126.20(18) . 7_455
C1 O2 Li1 112.83(17) . .
Li1 O2 Li1 114.16(11) 7_455 .

loop_
_geom_bond_atom_site_label_1
_geom_bond_atom_site_label_2
_geom_bond_distance
_geom_bond_site_symmetry_2
O5 C4 1.258(3) .
O5 Li2 1.957(4) .
O10 Li2 1.998(4) .
O10 Li2 1.998(4) 4_755
O6 C4 1.260(2) .
O6 Li2 1.919(4) 5_545
O4 C3 1.421(2) .
O4 Li2 1.949(4) .
O3 C2 1.415(3) .
O3 Li1 1.920(4) .
C1 O1 1.260(3) .
C1 O2 1.261(3) .
C1 C2 1.528(3) .
C1 Li1 2.733(4) .
C4 C3 1.520(3) .
C4 Li2 2.725(4) .
C3 C2 1.540(3) .
C2 Li1 2.789(4) .
Li2 O6 1.919(4) 5_455
Li2 Li2 3.314(8) 4_755
Li1 O2 1.953(4) 7
Li1 O1 1.970(4) 5
Li1 O2 1.984(4) .
Li1 Li1 3.305(4) 7_455
Li1 Li1 3.305(4) 7
O1 Li1 1.970(4) 5_445
O2 Li1 1.953(4) 7_455

loop_
_geom_hbond_atom_site_label_D
_geom_hbond_atom_site_label_H
_geom_hbond_atom_site_label_A
_geom_hbond_distance_DH
_geom_hbond_distance_HA
_geom_hbond_distance_DA
_geom_hbond_angle_DHA
_geom_hbond_site_symmetry_A
O10 H10 O5 0.847(9) 1.880(9) 2.7256(19) 177(3) 5
O3 H1 O1 0.95(3) 1.68(3) 2.628(2) 176(2) 1_655
O3 H1 O2 0.95(3) 2.66(3) 3.316(2) 126.3(18) 1_655
O4 H4 O6 0.83(3) 1.85(3) 2.680(2) 175(3) 5
